data_4344822
loop_
_publ_author_name
'Peng, Yan'
'Mereacre, Valeriu'
'Baniodeh, Amer'
'Lan, Yanhua'
'Schlageter, Martin'
'Kostakis, George E.'
'Powell, Annie K.'

_publ_section_title
;
 Effect of Ligand Field Tuning on the SMM Behavior for Three Related
 Alkoxide-Bridged Dysprosium Dimers.
;
_journal_issue 1
_journal_name_full 'Inorganic chemistry'
_journal_page_first 68
_journal_paper_doi 10.1021/acs.inorgchem.5b01793
_journal_volume 55
_journal_year 2015
_chemical_formula_moiety 'C28 H32 Dy2 N10 O14'
_chemical_formula_sum 'C28 H32 Dy2 N10 O14'
_chemical_formula_weight 1057.64
_space_group_crystal_system monoclinic
_space_group_IT_number 14
_space_group_name_Hall '-P 2ybc'
_space_group_name_H-M_alt 'P 1 21/c 1'
_symmetry_Int_Tables_number 14
_symmetry_space_group_name_Hall '-P 2ybc'
_symmetry_space_group_name_H-M 'P 1 21/c 1'
_audit_creation_date 2014-03-13
_audit_creation_method
;
Olex2 1.2
(compiled 2014.02.28 svn.r2899 for OlexSys, GUI svn.r4781)
;
_cell_angle_alpha 90
_cell_angle_beta 102.566(14)
_cell_angle_gamma 90
_cell_formula_units_Z 2
_cell_length_a 9.993(10)
_cell_length_b 20.97(2)
_cell_length_c 8.424(8)
_cell_measurement_reflns_used 3559
_cell_measurement_temperature 293
_cell_measurement_theta_max 27.6414
_cell_measurement_theta_min 2.3140
_cell_volume 1723(3)
_computing_cell_refinement 'CrystalClear (Rigaku Inc., 2008)'
_computing_data_collection 'CrystalClear (Rigaku Inc., 2008)'
_computing_data_reduction 'CrystalClear (Rigaku Inc., 2008)'
_computing_molecular_graphics 'Olex2 (Dolomanov et al., 2009)'
_computing_publication_material 'Olex2 (Dolomanov et al., 2009)'
_computing_structure_refinement 'olex2.refine (Bourhis et al., 2013)'
_computing_structure_solution
;
????
;
_diffrn_ambient_temperature 293
_diffrn_detector_area_resol_mean 14.6306
_diffrn_measured_fraction_theta_full 0.9914
_diffrn_measured_fraction_theta_max 0.9914
_diffrn_measurement_device
;
Mercury70 (2x2 bin mode)
;
_diffrn_measurement_device_details
;
AFC8: Eulerian 3 circle
;
_diffrn_measurement_method CCD_Profile_fitting
_diffrn_orient_matrix_type d*Trek
_diffrn_orient_matrix_UB_11 0.0512
_diffrn_orient_matrix_UB_12 -0.1022
_diffrn_orient_matrix_UB_13 -0.0417
_diffrn_orient_matrix_UB_21 -0.0156
_diffrn_orient_matrix_UB_22 0.0538
_diffrn_orient_matrix_UB_23 -0.0859
_diffrn_orient_matrix_UB_31 0.0432
_diffrn_orient_matrix_UB_32 0.0195
_diffrn_orient_matrix_UB_33 0.0051
_diffrn_radiation_detector CCD
_diffrn_radiation_monochromator 'Graphite Monochromator'
_diffrn_radiation_type 'Mo K\a'
_diffrn_radiation_wavelength 0.71073
_diffrn_reflns_av_R_equivalents 0.0920
_diffrn_reflns_av_unetI/netI 0.0701
_diffrn_reflns_limit_h_max 12
_diffrn_reflns_limit_h_min -13
_diffrn_reflns_limit_k_max 27
_diffrn_reflns_limit_k_min -27
_diffrn_reflns_limit_l_max 10
_diffrn_reflns_limit_l_min -10
_diffrn_reflns_number 18845
_diffrn_reflns_theta_full 25.0100
_diffrn_reflns_theta_max 25.01
_diffrn_reflns_theta_min 2.30
_diffrn_source 'Sealed Tube'
_diffrn_source_current 80.0000
_diffrn_source_power 4.0000
_diffrn_source_voltage 50.0000
_exptl_absorpt_coefficient_mu 4.387
_exptl_absorpt_correction_T_max 1.0000
_exptl_absorpt_correction_T_min 0.7416
_exptl_absorpt_correction_type multi-scan
_exptl_crystal_colour colourless
_exptl_crystal_colour_primary colourless
_exptl_crystal_density_diffrn 2.0384
_exptl_crystal_description prism
_exptl_crystal_F_000 1027.7693
_exptl_crystal_size_max 0.15
_exptl_crystal_size_mid 0.1
_exptl_crystal_size_min 0.1
_refine_diff_density_max 1.8873
_refine_diff_density_min -1.6959
_refine_diff_density_rms 0.2967
_refine_ls_d_res_high 0.8406
_refine_ls_d_res_low 8.8438
_refine_ls_goodness_of_fit_ref 1.0780
_refine_ls_hydrogen_treatment mixed
_refine_ls_matrix_type full
_refine_ls_number_constraints 28
_refine_ls_number_parameters 243
_refine_ls_number_reflns 3001
_refine_ls_number_restraints 1
_refine_ls_restrained_S_all 1.0778
_refine_ls_R_factor_all 0.0864
_refine_ls_R_factor_gt 0.0711
_refine_ls_shift/su_max 0.0000
_refine_ls_shift/su_mean 0.0000
_refine_ls_structure_factor_coef Fsqd
_refine_ls_weighting_details 'w=1/[\s^2^(Fo^2^)+(0.0000P)^2^+30.8889P] where P=(Fo^2^+2Fc^2^)/3'
_refine_ls_weighting_scheme calc
_refine_ls_wR_factor_gt 0.1181
_refine_ls_wR_factor_ref 0.1257
_reflns_Friedel_coverage 0.0
_reflns_limit_h_max 11
_reflns_limit_h_min -11
_reflns_limit_k_max 24
_reflns_limit_k_min 0
_reflns_limit_l_max 10
_reflns_limit_l_min 0
_reflns_number_gt 2560
_reflns_number_total 3001
_reflns_threshold_expression I>=2u(I)
_cod_data_source_file ic5b01793_si_003.cif
_cod_data_source_block 2
_cod_depositor_comments
;
The following automatic conversions were performed:

'_exptl_absorpt_correction_type' value 'Multi-scan' changed to
'multi-scan' according to
/usr/data/users/saulius/crontab/automatic-downloads/current/ACS/lib/dictionaries/cif_core.dic
dictionary named 'cif_core.dic' version 2.4.2 from 2011-04-26.

Automatic conversion script
Id: cif_fix_values 4268 2015-11-12 08:31:59Z antanas 
;
_cod_database_code 4344822
_diffrn_number_total 7874
_olex2_refinement_description
;
1. Fixed Uiso
 At 1.2 times of:
  All C(H) groups, All C(H,H) groups
2. Rigid bond restraints
 O5, N5
 with sigma for 1-2 distances of 0.02 and sigma for 1-3 distances of 0.02
3.a Secondary CH2 refined with riding coordinates:
 C6(H6a,H6b), C12(H12a,H12b), C13(H13a,H13b), C14(H14a,H14b)
3.b Aromatic/amide H refined with riding coordinates:
 C1(H1), C2(H2), C3(H3), C4(H4), C7(H7), C8(H8), C9(H9), C10(H10)
;

loop_
_space_group_symop_id
_space_group_symop_operation_xyz
1 x,y,z
2 -x,y+1/2,-z+1/2
3 -x,-y,-z
4 x,-y-1/2,z-1/2

loop_
_atom_site_label
_atom_site_type_symbol
_atom_site_fract_x
_atom_site_fract_y
_atom_site_fract_z
_atom_site_U_iso_or_equiv
_atom_site_adp_type
_atom_site_occupancy
_atom_site_refinement_flags_posn
_atom_site_refinement_flags_adp
Dy1 Dy 0.96520(6) 0.08371(3) 1.04679(6) 0.04146(19) Uani 1.000000 . .
C1 C 0.6505(14) 0.0143(7) 0.8942(16) 0.056(3) Uani 1.000000 . .
H1 H 0.6825(14) -0.0121(7) 0.9831(16) 0.067(4) Uiso 1.000000 R .
C2 C 0.5210(14) 0.0031(7) 0.7983(17) 0.064(4) Uani 1.000000 . .
H2 H 0.4673(14) -0.0303(7) 0.8220(17) 0.077(5) Uiso 1.000000 R .
C3 C 0.4751(14) 0.0415(8) 0.6705(17) 0.067(4) Uani 1.000000 . .
H3 H 0.3882(14) 0.0351(8) 0.6055(17) 0.080(5) Uiso 1.000000 R .
C4 C 0.5554(14) 0.0900(7) 0.6355(15) 0.059(3) Uani 1.000000 . .
H4 H 0.5247(14) 0.1164(7) 0.5464(15) 0.071(4) Uiso 1.000000 R .
C5 C 0.6832(13) 0.0988(6) 0.7354(14) 0.050(3) Uani 1.000000 . .
C6 C 0.7752(13) 0.1512(6) 0.7061(15) 0.054(3) Uani 1.000000 . .
H6a H 0.7571(13) 0.1608(6) 0.5908(15) 0.065(4) Uiso 1.000000 R .
H6b H 0.7562(13) 0.1893(6) 0.7629(15) 0.065(4) Uiso 1.000000 R .
C7 C 1.2990(14) 0.1457(6) 1.0685(16) 0.055(3) Uani 1.000000 . .
H7 H 1.3164(14) 0.1224(6) 1.1647(16) 0.067(4) Uiso 1.000000 R .
C8 C 1.4093(15) 0.1737(8) 1.021(2) 0.075(4) Uani 1.000000 . .
H8 H 1.4980(15) 0.1689(8) 1.083(2) 0.090(5) Uiso 1.000000 R .
C9 C 1.3837(17) 0.2089(7) 0.881(2) 0.074(4) Uani 1.000000 . .
H9 H 1.4546(17) 0.2296(7) 0.846(2) 0.089(5) Uiso 1.000000 R .
C10 C 1.2525(16) 0.2129(7) 0.7937(18) 0.065(4) Uani 1.000000 . .
H10 H 1.2341(16) 0.2351(7) 0.6958(18) 0.079(5) Uiso 1.000000 R .
C11 C 1.1468(13) 0.1848(5) 0.8477(15) 0.047(3) Uani 1.000000 . .
C12 C 1.0032(14) 0.1912(6) 0.7615(16) 0.056(3) Uani 1.000000 . .
H12a H 0.9615(14) 0.2256(6) 0.8106(16) 0.067(4) Uiso 1.000000 R .
H12b H 1.0006(14) 0.2029(6) 0.6495(16) 0.067(4) Uiso 1.000000 R .
C13 C 0.9532(12) 0.0825(6) 0.6536(12) 0.045(3) Uani 1.000000 . .
H13a H 0.9701(12) 0.1019(6) 0.5552(12) 0.054(3) Uiso 1.000000 R .
H13b H 0.8742(12) 0.0547(6) 0.6228(12) 0.054(3) Uiso 1.000000 R .
C14 C 1.0778(13) 0.0426(5) 0.7330(13) 0.043(3) Uani 1.000000 . .
H14a H 1.0889(13) 0.0073(5) 0.6626(13) 0.051(3) Uiso 1.000000 R .
H14b H 1.1600(13) 0.0686(5) 0.7502(13) 0.051(3) Uiso 1.000000 R .
O1 O 1.0581(8) 0.0191(3) 0.8838(8) 0.0390(18) Uani 1.000000 . .
O2 O 0.8179(10) 0.1768(4) 1.0722(11) 0.060(2) Uani 1.000000 . .
O3 O 0.7106(11) 0.1858(6) 1.2694(13) 0.088(4) Uani 1.000000 . .
O4 O 0.8011(10) 0.0959(5) 1.2239(10) 0.062(2) Uani 1.000000 . .
O5 O 1.0606(10) 0.1584(4) 1.2868(11) 0.060(2) Uani 1.000000 . U
O6 O 1.2345(10) 0.1343(5) 1.4779(11) 0.073(3) Uani 1.000000 . .
O7 O 1.1489(9) 0.0654(4) 1.2903(10) 0.054(2) Uani 1.000000 . .
N1 N 0.7309(10) 0.0615(5) 0.8637(11) 0.044(2) Uani 1.000000 . .
N3 N 1.1696(11) 0.1496(5) 0.9859(12) 0.050(3) Uani 1.000000 . .
N2 N 0.9215(11) 0.1335(4) 0.7629(11) 0.046(2) Uani 1.000000 . .
N4 N 0.7730(11) 0.1540(6) 1.1912(14) 0.057(3) Uani 1.000000 . .
N5 N 1.1507(10) 0.1190(5) 1.3569(11) 0.047(3) Uani 1.000000 . U

loop_
_atom_site_aniso_label
_atom_site_aniso_U_11
_atom_site_aniso_U_22
_atom_site_aniso_U_33
_atom_site_aniso_U_12
_atom_site_aniso_U_13
_atom_site_aniso_U_23
Dy1 0.0493(4) 0.0424(3) 0.0302(3) 0.0034(3) 0.0031(2) -0.0002(3)
C1 0.054(9) 0.066(9) 0.048(8) 0.009(7) 0.014(6) 0.001(7)
C2 0.048(9) 0.083(11) 0.063(9) -0.004(8) 0.017(7) -0.012(8)
C3 0.039(8) 0.095(11) 0.059(9) 0.007(8) -0.005(7) -0.013(8)
C4 0.058(9) 0.072(9) 0.043(7) 0.001(8) 0.000(6) 0.004(7)
C5 0.046(8) 0.063(8) 0.041(7) 0.016(6) 0.005(6) -0.005(6)
C6 0.062(9) 0.051(8) 0.045(7) 0.016(7) -0.001(7) 0.006(6)
C7 0.053(9) 0.066(9) 0.049(8) 0.002(7) 0.015(7) -0.013(7)
C8 0.044(9) 0.083(11) 0.096(12) 0.005(8) 0.013(8) -0.021(10)
C9 0.070(12) 0.073(10) 0.090(12) -0.013(9) 0.038(10) -0.002(9)
C10 0.064(10) 0.069(10) 0.065(9) -0.004(8) 0.017(8) -0.008(8)
C11 0.056(9) 0.037(7) 0.047(7) -0.002(6) 0.011(6) -0.003(5)
C12 0.057(9) 0.055(8) 0.050(8) -0.010(7) -0.000(6) 0.012(6)
C13 0.059(8) 0.052(7) 0.026(5) -0.011(6) 0.011(5) 0.003(5)
C14 0.056(8) 0.045(7) 0.030(6) -0.001(6) 0.013(5) 0.003(5)
O1 0.054(5) 0.040(4) 0.023(4) -0.005(4) 0.009(3) 0.004(3)
O2 0.060(6) 0.066(6) 0.049(5) 0.010(5) 0.001(5) -0.004(5)
O3 0.068(8) 0.116(9) 0.080(7) 0.029(7) 0.016(6) -0.031(7)
O4 0.067(6) 0.069(7) 0.050(5) 0.003(5) 0.010(5) -0.003(5)
O5 0.062(6) 0.061(6) 0.054(6) 0.000(5) 0.010(5) -0.005(4)
O6 0.067(7) 0.090(7) 0.048(6) -0.004(6) -0.015(5) -0.014(5)
O7 0.061(6) 0.045(5) 0.050(5) -0.001(4) -0.002(4) -0.003(4)
N1 0.047(6) 0.045(6) 0.037(5) 0.003(5) 0.003(5) -0.002(4)
N3 0.047(7) 0.053(6) 0.048(6) -0.010(5) 0.005(5) -0.010(5)
N2 0.057(7) 0.037(5) 0.040(5) -0.001(5) 0.002(5) -0.001(4)
N4 0.030(6) 0.089(9) 0.048(7) -0.002(6) 0.001(5) -0.011(7)
N5 0.040(6) 0.066(7) 0.033(6) -0.003(5) 0.002(5) 0.008(5)

loop_
_atom_type_symbol
_atom_type_scat_dispersion_real
_atom_type_scat_dispersion_imag
_atom_type_scat_Cromer_Mann_a1
_atom_type_scat_Cromer_Mann_a2
_atom_type_scat_Cromer_Mann_a3
_atom_type_scat_Cromer_Mann_a4
_atom_type_scat_Cromer_Mann_b1
_atom_type_scat_Cromer_Mann_b2
_atom_type_scat_Cromer_Mann_b3
_atom_type_scat_Cromer_Mann_b4
_atom_type_scat_Cromer_Mann_c
_atom_type_scat_source
_atom_type_scat_dispersion_source
H 0.00000 0.00000 0.49300 0.32300 0.14000 0.04100 10.51100 26.12600 3.14200 57.80000 0.003 'Custom 4-Gaussian' custom
C 0.00300 0.00200 2.31000 1.02000 1.58900 0.86500 20.84400 10.20800 0.56900 51.65100 0.216 'Custom 4-Gaussian' custom
Dy -0.18900 4.41000 26.50700 17.63800 14.56000 2.96600 2.18000 0.20200 12.19000 111.87400 4.297 'Custom 4-Gaussian' custom
O 0.01100 0.00600 3.04900 2.28700 1.54600 0.86700 13.27700 5.70100 0.32400 32.90900 0.251 'Custom 4-Gaussian' custom
N 0.00600 0.00300 12.21300 3.13200 2.01300 1.16600 0.00600 9.89300 28.99800 0.58300 -11.529 'Custom 4-Gaussian' custom

loop_
_geom_angle_atom_site_label_1
_geom_angle_atom_site_label_2
_geom_angle_atom_site_label_3
_geom_angle
_geom_angle_site_symmetry_3
O2 Dy1 O1 148.3(3) .
O2 Dy1 O1 129.2(3) 3_757
O4 Dy1 O1 147.7(3) .
O4 Dy1 O1 79.8(3) 3_757
O4 Dy1 O2 51.7(3) .
O5 Dy1 O1 114.8(3) 3_757
O5 Dy1 O1 135.2(3) .
O5 Dy1 O2 65.1(3) .
O5 Dy1 O4 69.0(3) .
O7 Dy1 O1 94.7(3) .
O7 Dy1 O1 74.7(3) 3_757
O7 Dy1 O2 113.5(3) .
O7 Dy1 O4 89.2(3) .
O7 Dy1 O5 50.2(3) .
N1 Dy1 O1 81.3(3) 3_757
N1 Dy1 O1 88.1(3) .
N1 Dy1 O2 73.3(3) .
N1 Dy1 O4 74.9(3) .
N1 Dy1 O5 136.2(3) .
N1 Dy1 O7 153.3(3) .
N3 Dy1 O1 75.9(3) .
N3 Dy1 O1 133.3(3) 3_757
N3 Dy1 O2 96.0(3) .
N3 Dy1 O4 135.9(3) .
N3 Dy1 O5 70.1(3) .
N3 Dy1 O7 76.9(3) .
N3 Dy1 N1 129.3(3) .
N2 Dy1 O1 71.8(3) .
N2 Dy1 O1 128.7(3) 3_757
N2 Dy1 O2 77.0(3) .
N2 Dy1 O4 121.6(3) .
N2 Dy1 O5 116.4(3) .
N2 Dy1 O7 141.8(3) .
N2 Dy1 N1 64.0(3) .
N2 Dy1 N3 65.3(3) .
N4 Dy1 O1 163.1(3) .
N4 Dy1 O1 105.2(3) 3_757
N4 Dy1 O2 26.1(3) .
N4 Dy1 O4 25.8(3) .
N4 Dy1 O5 61.7(3) .
N4 Dy1 O7 99.9(3) .
N4 Dy1 N1 75.0(3) .
N4 Dy1 N3 115.7(3) .
N4 Dy1 N2 101.0(3) .
N5 Dy1 O1 115.2(3) .
N5 Dy1 O1 95.2(3) 3_757
N5 Dy1 O2 89.8(3) .
N5 Dy1 O4 79.1(3) .
N5 Dy1 O5 25.4(3) .
N5 Dy1 O7 24.8(3) .
N5 Dy1 N1 154.0(3) .
N5 Dy1 N3 70.9(3) .
N5 Dy1 N2 132.2(3) .
N5 Dy1 N4 81.2(3) .
C2 C1 H1 118.8(9) .
N1 C1 H1 118.8(7) .
N1 C1 C2 122.5(13) .
H2 C2 C1 120.7(9) .
C3 C2 C1 118.5(14) .
C3 C2 H2 120.7(9) .
H3 C3 C2 119.8(9) .
C4 C3 C2 120.3(13) .
C4 C3 H3 119.8(8) .
H4 C4 C3 120.7(8) .
C5 C4 C3 118.6(13) .
C5 C4 H4 120.7(8) .
C6 C5 C4 121.5(12) .
N1 C5 C4 122.3(13) .
N1 C5 C6 116.2(11) .
H6a C6 C5 109.4(7) .
H6b C6 C5 109.4(7) .
H6b C6 H6a 108.0 .
N2 C6 C5 111.4(10) .
N2 C6 H6a 109.4(6) .
N2 C6 H6b 109.4(6) .
C8 C7 H7 117.7(10) .
N3 C7 H7 117.7(8) .
N3 C7 C8 124.7(14) .
H8 C8 C7 121.1(10) .
C9 C8 C7 117.8(15) .
C9 C8 H8 121.1(10) .
H9 C9 C8 120.7(10) .
C10 C9 C8 118.5(15) .
C10 C9 H9 120.7(10) .
H10 C10 C9 119.5(10) .
C11 C10 C9 121.0(15) .
C11 C10 H10 119.5(9) .
C12 C11 C10 122.6(12) .
N3 C11 C10 121.4(13) .
N3 C11 C12 116.0(11) .
H12a C12 C11 108.7(7) .
H12b C12 C11 108.7(7) .
H12b C12 H12a 107.6 .
N2 C12 C11 114.1(10) .
N2 C12 H12a 108.7(7) .
N2 C12 H12b 108.7(6) .
H13b C13 H13a 107.8 .
C14 C13 H13a 109.1(6) .
C14 C13 H13b 109.1(6) .
N2 C13 H13a 109.1(6) .
N2 C13 H13b 109.1(6) .
N2 C13 C14 112.6(9) .
H14a C14 C13 109.9(6) .
H14b C14 C13 109.9(6) .
H14b C14 H14a 108.3 .
O1 C14 C13 108.9(9) .
O1 C14 H14a 109.9(5) .
O1 C14 H14b 109.9(6) .
C14 O1 Dy1 119.4(6) .
C14 O1 Dy1 127.3(6) 3_757
N4 O2 Dy1 95.2(8) .
N4 O4 Dy1 96.5(7) .
N5 O5 Dy1 94.2(7) .
N5 O7 Dy1 99.6(6) .
C1 N1 Dy1 122.1(8) .
C5 N1 Dy1 120.1(8) .
C5 N1 C1 117.8(11) .
C7 N3 Dy1 125.3(9) .
C11 N3 Dy1 117.7(8) .
C11 N3 C7 116.5(11) .
C6 N2 Dy1 111.1(7) .
C12 N2 Dy1 111.3(7) .
C12 N2 C6 107.7(10) .
C13 N2 Dy1 105.6(6) .
C13 N2 C6 107.9(9) .
C13 N2 C12 113.3(10) .
O2 N4 Dy1 58.7(6) .
O3 N4 Dy1 169.8(9) .
O3 N4 O2 122.4(14) .
O4 N4 Dy1 57.7(6) .
O4 N4 O2 115.5(11) .
O4 N4 O3 122.0(13) .
O5 N5 Dy1 60.4(6) .
O6 N5 Dy1 175.1(8) .
O6 N5 O5 120.5(11) .
O7 N5 Dy1 55.6(5) .
O7 N5 O5 115.9(9) .
O7 N5 O6 123.6(11) .

loop_
_geom_bond_atom_site_label_1
_geom_bond_atom_site_label_2
_geom_bond_distance
_geom_bond_site_symmetry_2
Dy1 O1 2.266(7) .
Dy1 O1 2.259(7) 3_757
Dy1 O2 2.481(9) .
Dy1 O4 2.459(9) .
Dy1 O5 2.572(9) .
Dy1 O7 2.468(8) .
Dy1 N1 2.551(10) .
Dy1 N3 2.608(10) .
Dy1 N2 2.559(9) .
Dy1 N4 2.891(12) .
Dy1 N5 2.950(10) .
C1 H1 0.9300 .
C1 C2 1.388(18) .
C1 N1 1.335(15) .
C2 H2 0.9300 .
C2 C3 1.344(19) .
C3 H3 0.9300 .
C3 C4 1.366(19) .
C4 H4 0.9300 .
C4 C5 1.380(17) .
C5 C6 1.487(17) .
C5 N1 1.336(14) .
C6 H6a 0.9700 .
C6 H6b 0.9700 .
C6 N2 1.483(15) .
C7 H7 0.9300 .
C7 C8 1.381(19) .
C7 N3 1.331(16) .
C8 H8 0.9300 .
C8 C9 1.37(2) .
C9 H9 0.9300 .
C9 C10 1.36(2) .
C10 H10 0.9300 .
C10 C11 1.370(18) .
C11 C12 1.467(17) .
C11 N3 1.355(15) .
C12 H12a 0.9700 .
C12 H12b 0.9700 .
C12 N2 1.460(15) .
C13 H13a 0.9700 .
C13 H13b 0.9700 .
C13 C14 1.528(16) .
C13 N2 1.491(14) .
C14 H14a 0.9700 .
C14 H14b 0.9700 .
C14 O1 1.416(12) .
O2 N4 1.277(13) .
O3 N4 1.203(13) .
O4 N4 1.267(14) .
O5 N5 1.270(12) .
O6 N5 1.213(12) .
O7 N5 1.255(12) .

loop_
_restr_u_rigid_atom_site_label_1
_restr_u_rigid_atom_site_label_2
_restr_u_rigid_target_weight_param
_restr_u_rigid_u_parallel
_restr_u_rigid_diff
O5 N5 0.0200 0.0539 0.0148
